data_7002979
loop_
_publ_author_name
'Tan, Yong Leng Kelvin'
'Pigeon, Pascal'
'Hillard, Elizabeth A.'
'Top, Siden'
'Plamont, Marie-Aude'
'Vessi\`eres, Anne'
'McGlinchey, Michael J.'
'M\"uller-Bunz, Helge'
'Jaouen, G\'erard'

_publ_section_title
;
 Synthesis, oxidation chemistry and cytotoxicity studies on ferrocene
 derivatives of diethylstilbestrol
;
_journal_issue 48
_journal_name_full 'Dalton Transactions'
_journal_page_first 10871
_journal_page_last 10881
_journal_paper_doi 10.1039/b913570g
_journal_year 2009
_chemical_absolute_configuration ad
_chemical_formula_moiety 'C26 H24 Fe'
_chemical_formula_sum 'C26 H24 Fe'
_chemical_formula_weight 392.30
_chemical_name_systematic
;
?
;
_space_group_IT_number 19
_symmetry_cell_setting orthorhombic
_symmetry_space_group_name_Hall 'P 2ac 2ab'
_symmetry_space_group_name_H-M 'P 21 21 21'
_atom_sites_solution_hydrogens difmap
_atom_sites_solution_primary direct
_atom_sites_solution_secondary difmap
_audit_creation_method SHELXL-97
_cell_angle_alpha 90.00
_cell_angle_beta 90.00
_cell_angle_gamma 90.00
_cell_formula_units_Z 4
_cell_length_a 7.6189(6)
_cell_length_b 15.2824(11)
_cell_length_c 16.6026(12)
_cell_measurement_reflns_used 5656
_cell_measurement_temperature 100(2)
_cell_measurement_theta_max 31.72
_cell_measurement_theta_min 2.45
_cell_volume 1933.1(2)
_computing_cell_refinement 'Bruker SAINT'
_computing_data_collection 'Bruker SMART'
_computing_data_reduction 'Bruker SAINT'
_computing_molecular_graphics 'Bruker SHELXTL'
_computing_publication_material 'Bruker SHELXTL'
_computing_structure_refinement 'SHELXL-97 (Sheldrick, 1997)'
_computing_structure_solution 'SHELXS-97 (Sheldrick, 1990)'
_diffrn_ambient_temperature 100(2)
_diffrn_detector_area_resol_mean 8.366
_diffrn_measured_fraction_theta_full 1.000
_diffrn_measured_fraction_theta_max 0.958
_diffrn_measurement_device_type 'CCD area detector'
_diffrn_measurement_method '\f and \w scans'
_diffrn_radiation_monochromator graphite
_diffrn_radiation_source 'sealed tube'
_diffrn_radiation_type MoK\a
_diffrn_radiation_wavelength 0.71073
_diffrn_reflns_av_R_equivalents 0.0294
_diffrn_reflns_av_sigmaI/netI 0.0270
_diffrn_reflns_limit_h_max 11
_diffrn_reflns_limit_h_min -10
_diffrn_reflns_limit_k_max 21
_diffrn_reflns_limit_k_min -22
_diffrn_reflns_limit_l_max 24
_diffrn_reflns_limit_l_min -24
_diffrn_reflns_number 23546
_diffrn_reflns_theta_full 30.00
_diffrn_reflns_theta_max 32.00
_diffrn_reflns_theta_min 1.81
_exptl_absorpt_coefficient_mu 0.787
_exptl_absorpt_correction_T_max 0.7981
_exptl_absorpt_correction_T_min 0.6015
_exptl_absorpt_correction_type multi-scan
_exptl_absorpt_process_details
;
SADABS v.2.10 (Bruker,2003) was used for absorption correction.
R(int) for selected reflections was 0.082 before and 0.028 after
correction. The Ratio of minimum to maximum transmission is 0.753651.
The \l/2 correction factor is 0.0015
;
_exptl_crystal_colour orange
_exptl_crystal_density_diffrn 1.348
_exptl_crystal_density_method 'not measured'
_exptl_crystal_description rod
_exptl_crystal_F_000 824
_exptl_crystal_size_max 0.8
_exptl_crystal_size_mid 0.3
_exptl_crystal_size_min 0.3
_refine_diff_density_max 0.839
_refine_diff_density_min -0.362
_refine_diff_density_rms 0.068
_refine_ls_abs_structure_details 'Flack H D (1983), Acta Cryst. A39, 876-881'
_refine_ls_abs_structure_Flack -0.006(10)
_refine_ls_extinction_method none
_refine_ls_goodness_of_fit_ref 1.048
_refine_ls_hydrogen_treatment refall
_refine_ls_matrix_type full
_refine_ls_number_parameters 340
_refine_ls_number_reflns 6259
_refine_ls_number_restraints 0
_refine_ls_restrained_S_all 1.048
_refine_ls_R_factor_all 0.0342
_refine_ls_R_factor_gt 0.0322
_refine_ls_shift/su_max 0.004
_refine_ls_shift/su_mean 0.000
_refine_ls_structure_factor_coef Fsqd
_refine_ls_weighting_details 'calc w=1/[\s^2^(Fo^2^)+(0.0514P)^2^+0.2126P] where P=(Fo^2^+2Fc^2^)/3'
_refine_ls_weighting_scheme calc
_refine_ls_wR_factor_gt 0.0783
_refine_ls_wR_factor_ref 0.0794
_reflns_number_gt 5952
_reflns_number_total 6259
_reflns_threshold_expression I>2\s(I)
_cod_data_source_file b913570g.txt
_cod_data_source_block mjm305(2a)
_cod_database_code 7002979

loop_
_symmetry_equiv_pos_as_xyz
'x, y, z'
'-x+1/2, -y, z+1/2'
'-x, y+1/2, -z+1/2'
'x+1/2, -y+1/2, -z'

loop_
_atom_site_label
_atom_site_type_symbol
_atom_site_fract_x
_atom_site_fract_y
_atom_site_fract_z
_atom_site_U_iso_or_equiv
_atom_site_adp_type
_atom_site_occupancy
_atom_site_symmetry_multiplicity
_atom_site_calc_flag
_atom_site_refinement_flags
_atom_site_disorder_assembly
_atom_site_disorder_group
Fe Fe 0.23776(2) 1.075102(12) 0.094576(11) 0.01370(5) Uani 1 1 d . . .
C1 C 0.50289(19) 1.09275(10) 0.09231(10) 0.0220(3) Uani 1 1 d . . .
H1 H 0.584(3) 1.0453(15) 0.0799(13) 0.032(6) Uiso 1 1 d . . .
C2 C 0.4206(2) 1.14918(11) 0.03568(10) 0.0241(3) Uani 1 1 d . . .
H2 H 0.445(3) 1.1475(12) -0.0199(13) 0.022(5) Uiso 1 1 d . . .
C3 C 0.3007(2) 1.20427(10) 0.07799(10) 0.0241(3) Uani 1 1 d . . .
H3 H 0.232(3) 1.2474(15) 0.0516(13) 0.031(5) Uiso 1 1 d . . .
C4 C 0.3098(2) 1.18177(10) 0.16154(10) 0.0223(3) Uani 1 1 d . . .
H4 H 0.242(3) 1.2056(13) 0.2025(12) 0.020(4) Uiso 1 1 d . . .
C5 C 0.4350(2) 1.11288(10) 0.17040(9) 0.0204(3) Uani 1 1 d . . .
H5 H 0.467(3) 1.0848(12) 0.2161(12) 0.021(5) Uiso 1 1 d . . .
C6 C 0.19599(19) 0.94648(9) 0.06761(9) 0.0176(3) Uani 1 1 d . . .
H6 H 0.288(3) 0.9071(13) 0.0546(11) 0.020(5) Uiso 1 1 d . . .
C7 C 0.1127(2) 1.00131(10) 0.00966(8) 0.0188(3) Uani 1 1 d . . .
H7 H 0.140(3) 1.0022(13) -0.0494(13) 0.030(5) Uiso 1 1 d . . .
C8 C -0.00974(19) 1.05556(9) 0.05048(9) 0.0176(3) Uani 1 1 d . . .
H8 H -0.081(3) 1.1010(13) 0.0280(13) 0.024(5) Uiso 1 1 d . . .
C9 C -0.00337(19) 1.03434(9) 0.13390(9) 0.0171(2) Uani 1 1 d . . .
H9 H -0.069(2) 1.0615(12) 0.1745(11) 0.015(4) Uiso 1 1 d . . .
C10 C 0.12481(19) 0.96647(9) 0.14576(8) 0.0159(2) Uani 1 1 d . . .
C11 C 0.16369(18) 0.93013(9) 0.22667(8) 0.0162(2) Uani 1 1 d . . .
C12 C 0.05080(18) 0.96549(9) 0.29301(8) 0.0164(2) Uani 1 1 d . . .
C13 C -0.10583(18) 0.92377(10) 0.31304(8) 0.0183(2) Uani 1 1 d . . .
H13 H -0.142(3) 0.8712(14) 0.2843(13) 0.025(5) Uiso 1 1 d . . .
C14 C -0.2143(2) 0.95778(10) 0.37301(9) 0.0224(3) Uani 1 1 d . . .
H14 H -0.325(3) 0.9319(14) 0.3823(13) 0.025(5) Uiso 1 1 d . . .
C15 C -0.1659(2) 1.03286(11) 0.41405(9) 0.0233(3) Uani 1 1 d . . .
H15 H -0.232(3) 1.0534(13) 0.4570(12) 0.027(5) Uiso 1 1 d . . .
C16 C -0.0111(2) 1.07516(10) 0.39417(9) 0.0218(3) Uani 1 1 d . . .
H16 H 0.022(3) 1.1280(14) 0.4231(11) 0.019(5) Uiso 1 1 d . . .
C17 C 0.0966(2) 1.04186(10) 0.33395(9) 0.0192(3) Uani 1 1 d . . .
H17 H 0.210(3) 1.0751(13) 0.3217(13) 0.026(5) Uiso 1 1 d . . .
C18 C 0.28423(18) 0.86869(9) 0.24379(8) 0.0171(3) Uani 1 1 d . . .
C19 C 0.30666(19) 0.83211(9) 0.32774(8) 0.0178(2) Uani 1 1 d . . .
H19A H 0.265(3) 0.8727(14) 0.3653(13) 0.030(5) Uiso 1 1 d . . .
H19B H 0.427(3) 0.8187(14) 0.3382(13) 0.027(5) Uiso 1 1 d . . .
C20 C 0.2024(2) 0.74794(10) 0.34035(10) 0.0243(3) Uani 1 1 d . . .
H20A H 0.229(4) 0.7224(17) 0.3900(16) 0.047(7) Uiso 1 1 d . . .
H20B H 0.226(3) 0.7037(14) 0.2999(12) 0.027(5) Uiso 1 1 d . . .
H20C H 0.079(3) 0.7604(14) 0.3353(13) 0.027(5) Uiso 1 1 d . . .
C21 C 0.40843(19) 0.83123(9) 0.18294(9) 0.0176(2) Uani 1 1 d . . .
C22 C 0.5686(2) 0.87257(10) 0.16874(9) 0.0199(3) Uani 1 1 d . . .
H22 H 0.593(3) 0.9258(14) 0.1960(12) 0.022(5) Uiso 1 1 d . . .
C23 C 0.6905(2) 0.83745(11) 0.11521(9) 0.0226(3) Uani 1 1 d . . .
H23 H 0.802(3) 0.8633(15) 0.1075(13) 0.029(5) Uiso 1 1 d . . .
C24 C 0.6529(2) 0.75985(11) 0.07495(10) 0.0246(3) Uani 1 1 d . . .
H24 H 0.729(3) 0.7389(14) 0.0378(13) 0.030(5) Uiso 1 1 d . . .
C25 C 0.4944(2) 0.71784(10) 0.08896(10) 0.0242(3) Uani 1 1 d . . .
H25 H 0.473(3) 0.6652(13) 0.0608(13) 0.025(5) Uiso 1 1 d . . .
C26 C 0.3725(2) 0.75329(10) 0.14208(10) 0.0214(3) Uani 1 1 d . . .
H26 H 0.266(3) 0.7248(15) 0.1518(14) 0.036(6) Uiso 1 1 d . . .

loop_
_atom_site_aniso_label
_atom_site_aniso_U_11
_atom_site_aniso_U_22
_atom_site_aniso_U_33
_atom_site_aniso_U_23
_atom_site_aniso_U_13
_atom_site_aniso_U_12
Fe 0.01294(8) 0.01332(8) 0.01485(8) -0.00029(6) -0.00135(6) -0.00140(7)
C1 0.0156(6) 0.0253(7) 0.0252(7) -0.0003(6) -0.0006(6) -0.0049(5)
C2 0.0223(7) 0.0273(8) 0.0227(7) 0.0047(6) 0.0001(6) -0.0089(6)
C3 0.0250(7) 0.0176(6) 0.0298(8) 0.0040(5) -0.0046(6) -0.0054(5)
C4 0.0249(7) 0.0168(6) 0.0252(7) -0.0041(5) -0.0014(6) -0.0055(5)
C5 0.0183(6) 0.0224(7) 0.0204(7) 0.0001(5) -0.0041(5) -0.0064(5)
C6 0.0165(6) 0.0162(6) 0.0200(6) -0.0032(5) -0.0016(5) 0.0005(4)
C7 0.0202(7) 0.0206(6) 0.0156(6) -0.0022(5) -0.0019(5) -0.0023(5)
C8 0.0155(6) 0.0178(6) 0.0195(6) -0.0001(5) -0.0043(5) 0.0001(5)
C9 0.0151(6) 0.0185(6) 0.0177(6) -0.0016(5) -0.0003(5) -0.0016(5)
C10 0.0159(6) 0.0138(6) 0.0180(6) -0.0007(4) -0.0016(5) -0.0014(5)
C11 0.0167(6) 0.0154(5) 0.0167(5) -0.0012(5) 0.0004(4) -0.0022(5)
C12 0.0159(6) 0.0171(6) 0.0161(6) -0.0018(5) 0.0003(5) 0.0016(5)
C13 0.0164(6) 0.0188(6) 0.0195(6) -0.0008(5) 0.0018(4) -0.0007(5)
C14 0.0169(7) 0.0267(7) 0.0236(6) -0.0003(5) 0.0052(5) 0.0011(5)
C15 0.0213(7) 0.0276(7) 0.0210(7) -0.0030(6) 0.0039(5) 0.0073(6)
C16 0.0251(7) 0.0199(6) 0.0203(6) -0.0049(5) -0.0003(5) 0.0038(6)
C17 0.0189(6) 0.0174(6) 0.0214(7) -0.0028(5) 0.0005(5) -0.0012(5)
C18 0.0171(6) 0.0157(5) 0.0186(6) -0.0005(4) -0.0010(5) -0.0012(5)
C19 0.0193(6) 0.0170(6) 0.0172(6) 0.0010(5) -0.0011(5) 0.0023(5)
C20 0.0265(8) 0.0185(6) 0.0278(7) 0.0072(6) 0.0016(6) 0.0030(5)
C21 0.0156(6) 0.0157(6) 0.0214(6) -0.0020(5) -0.0001(5) 0.0027(5)
C22 0.0167(6) 0.0187(6) 0.0242(7) -0.0032(5) -0.0010(5) 0.0003(5)
C23 0.0165(6) 0.0262(7) 0.0250(7) 0.0009(5) 0.0014(5) 0.0012(5)
C24 0.0220(7) 0.0269(7) 0.0250(7) -0.0041(6) 0.0037(5) 0.0063(6)
C25 0.0259(7) 0.0196(6) 0.0271(7) -0.0075(6) 0.0008(6) 0.0040(5)
C26 0.0190(6) 0.0177(6) 0.0275(7) -0.0060(5) 0.0011(5) -0.0006(5)

loop_
_atom_type_symbol
_atom_type_description
_atom_type_scat_dispersion_real
_atom_type_scat_dispersion_imag
_atom_type_scat_source
C C 0.0033 0.0016 'International Tables Vol C Tables 4.2.6.8 and 6.1.1.4'
H H 0.0000 0.0000 'International Tables Vol C Tables 4.2.6.8 and 6.1.1.4'
Fe Fe 0.3463 0.8444 'International Tables Vol C Tables 4.2.6.8 and 6.1.1.4'

loop_
_geom_angle_atom_site_label_1
_geom_angle_atom_site_label_2
_geom_angle_atom_site_label_3
_geom_angle
_geom_angle_site_symmetry_1
_geom_angle_site_symmetry_3
_geom_angle_publ_flag
C1 Fe C6 106.14(6) . . ?
C1 Fe C7 121.53(6) . . ?
C6 Fe C7 40.86(6) . . ?
C1 Fe C5 40.99(6) . . ?
C6 Fe C5 121.46(6) . . ?
C7 Fe C5 157.63(6) . . ?
C1 Fe C2 40.76(6) . . ?
C6 Fe C2 122.33(7) . . ?
C7 Fe C2 107.08(6) . . ?
C5 Fe C2 68.72(6) . . ?
C1 Fe C8 157.92(6) . . ?
C6 Fe C8 68.72(6) . . ?
C7 Fe C8 40.68(6) . . ?
C5 Fe C8 160.05(6) . . ?
C2 Fe C8 122.55(6) . . ?
C1 Fe C9 159.34(6) . . ?
C6 Fe C9 68.71(6) . . ?
C7 Fe C9 68.48(6) . . ?
C5 Fe C9 123.34(6) . . ?
C2 Fe C9 158.88(6) . . ?
C8 Fe C9 40.71(6) . . ?
C1 Fe C4 68.84(6) . . ?
C6 Fe C4 158.04(6) . . ?
C7 Fe C4 160.00(6) . . ?
C5 Fe C4 40.86(6) . . ?
C2 Fe C4 68.66(7) . . ?
C8 Fe C4 123.91(6) . . ?
C9 Fe C4 108.05(6) . . ?
C1 Fe C3 68.80(7) . . ?
C6 Fe C3 159.14(7) . . ?
C7 Fe C3 123.25(6) . . ?
C5 Fe C3 68.82(6) . . ?
C2 Fe C3 40.81(7) . . ?
C8 Fe C3 107.95(6) . . ?
C9 Fe C3 123.08(6) . . ?
C4 Fe C3 40.87(6) . . ?
C1 Fe C10 121.99(6) . . ?
C6 Fe C10 41.15(6) . . ?
C7 Fe C10 69.12(6) . . ?
C5 Fe C10 106.36(6) . . ?
C2 Fe C10 158.61(7) . . ?
C8 Fe C10 69.13(6) . . ?
C9 Fe C10 41.06(6) . . ?
C4 Fe C10 122.08(6) . . ?
C3 Fe C10 158.73(6) . . ?
C2 C1 C5 108.04(14) . . ?
C2 C1 Fe 69.83(9) . . ?
C5 C1 Fe 69.70(8) . . ?
C2 C1 H1 126.3(13) . . ?
C5 C1 H1 125.5(13) . . ?
Fe C1 H1 122.2(14) . . ?
C1 C2 C3 108.35(14) . . ?
C1 C2 Fe 69.41(8) . . ?
C3 C2 Fe 69.83(9) . . ?
C1 C2 H2 123.1(13) . . ?
C3 C2 H2 128.6(13) . . ?
Fe C2 H2 125.9(12) . . ?
C2 C3 C4 107.70(14) . . ?
C2 C3 Fe 69.36(9) . . ?
C4 C3 Fe 69.50(8) . . ?
C2 C3 H3 122.4(14) . . ?
C4 C3 H3 129.9(14) . . ?
Fe C3 H3 127.1(14) . . ?
C5 C4 C3 108.04(14) . . ?
C5 C4 Fe 69.40(8) . . ?
C3 C4 Fe 69.63(9) . . ?
C5 C4 H4 125.9(12) . . ?
C3 C4 H4 125.9(12) . . ?
Fe C4 H4 123.9(13) . . ?
C4 C5 C1 107.87(14) . . ?
C4 C5 Fe 69.74(9) . . ?
C1 C5 Fe 69.30(8) . . ?
C4 C5 H5 127.9(13) . . ?
C1 C5 H5 124.2(13) . . ?
Fe C5 H5 125.4(12) . . ?
C7 C6 C10 108.42(12) . . ?
C7 C6 Fe 69.59(8) . . ?
C10 C6 Fe 69.91(8) . . ?
C7 C6 H6 123.2(12) . . ?
C10 C6 H6 128.3(12) . . ?
Fe C6 H6 123.1(12) . . ?
C8 C7 C6 108.28(13) . . ?
C8 C7 Fe 69.79(8) . . ?
C6 C7 Fe 69.56(8) . . ?
C8 C7 H7 126.4(13) . . ?
C6 C7 H7 125.3(13) . . ?
Fe C7 H7 125.0(12) . . ?
C7 C8 C9 107.99(12) . . ?
C7 C8 Fe 69.54(8) . . ?
C9 C8 Fe 69.72(8) . . ?
C7 C8 H8 127.7(13) . . ?
C9 C8 H8 124.3(13) . . ?
Fe C8 H8 123.9(13) . . ?
C8 C9 C10 108.71(13) . . ?
C8 C9 Fe 69.57(9) . . ?
C10 C9 Fe 69.74(8) . . ?
C8 C9 H9 125.6(11) . . ?
C10 C9 H9 125.7(11) . . ?
Fe C9 H9 125.0(11) . . ?
C9 C10 C6 106.59(12) . . ?
C9 C10 C11 121.98(12) . . ?
C6 C10 C11 131.43(13) . . ?
C9 C10 Fe 69.20(8) . . ?
C6 C10 Fe 68.94(8) . . ?
C11 C10 Fe 126.41(10) . . ?
C18 C11 C10 126.13(13) . . ?
C18 C11 C12 119.26(12) . . ?
C10 C11 C12 114.58(12) . . ?
C13 C12 C17 118.74(13) . . ?
C13 C12 C11 120.14(12) . . ?
C17 C12 C11 121.09(13) . . ?
C12 C13 C14 120.50(14) . . ?
C12 C13 H13 120.1(13) . . ?
C14 C13 H13 119.4(13) . . ?
C15 C14 C13 120.16(14) . . ?
C15 C14 H14 120.3(13) . . ?
C13 C14 H14 119.3(13) . . ?
C14 C15 C16 119.76(14) . . ?
C14 C15 H15 120.8(13) . . ?
C16 C15 H15 119.3(13) . . ?
C15 C16 C17 120.21(14) . . ?
C15 C16 H16 119.5(12) . . ?
C17 C16 H16 120.3(12) . . ?
C16 C17 C12 120.62(14) . . ?
C16 C17 H17 117.4(12) . . ?
C12 C17 H17 122.0(12) . . ?
C11 C18 C21 123.79(13) . . ?
C11 C18 C19 122.06(13) . . ?
C21 C18 C19 114.15(12) . . ?
C18 C19 C20 112.30(12) . . ?
C18 C19 H19A 109.4(13) . . ?
C20 C19 H19A 107.0(14) . . ?
C18 C19 H19B 110.9(13) . . ?
C20 C19 H19B 107.0(13) . . ?
H19A C19 H19B 110.1(19) . . ?
C19 C20 H20A 111.2(16) . . ?
C19 C20 H20B 113.2(13) . . ?
H20A C20 H20B 106(2) . . ?
C19 C20 H20C 109.2(13) . . ?
H20A C20 H20C 112(2) . . ?
H20B C20 H20C 105.1(18) . . ?
C22 C21 C26 118.40(13) . . ?
C22 C21 C18 119.59(13) . . ?
C26 C21 C18 121.94(13) . . ?
C23 C22 C21 121.13(14) . . ?
C23 C22 H22 120.4(12) . . ?
C21 C22 H22 118.5(12) . . ?
C24 C23 C22 119.83(15) . . ?
C24 C23 H23 118.4(13) . . ?
C22 C23 H23 121.6(13) . . ?
C25 C24 C23 119.57(14) . . ?
C25 C24 H24 120.7(14) . . ?
C23 C24 H24 119.6(14) . . ?
C24 C25 C26 120.50(14) . . ?
C24 C25 H25 117.7(13) . . ?
C26 C25 H25 121.8(14) . . ?
C25 C26 C21 120.57(14) . . ?
C25 C26 H26 120.5(14) . . ?
C21 C26 H26 118.9(14) . . ?

loop_
_geom_bond_atom_site_label_1
_geom_bond_atom_site_label_2
_geom_bond_distance
_geom_bond_site_symmetry_2
_geom_bond_publ_flag
Fe C1 2.0383(14) . ?
Fe C6 2.0410(14) . ?
Fe C7 2.0414(14) . ?
Fe C5 2.0436(15) . ?
Fe C2 2.0438(15) . ?
Fe C8 2.0447(14) . ?
Fe C9 2.0468(15) . ?
Fe C4 2.0482(15) . ?
Fe C3 2.0500(15) . ?
Fe C10 2.0540(14) . ?
C1 C2 1.422(2) . ?
C1 C5 1.429(2) . ?
C1 H1 0.97(2) . ?
C2 C3 1.427(2) . ?
C2 H2 0.94(2) . ?
C3 C4 1.431(2) . ?
C3 H3 0.95(2) . ?
C4 C5 1.428(2) . ?
C4 H4 0.93(2) . ?
C5 H5 0.90(2) . ?
C6 C7 1.425(2) . ?
C6 C10 1.439(2) . ?
C6 H6 0.95(2) . ?
C7 C8 1.420(2) . ?
C7 H7 1.00(2) . ?
C8 C9 1.4233(19) . ?
C8 H8 0.96(2) . ?
C9 C10 1.438(2) . ?
C9 H9 0.936(19) . ?
C10 C11 1.4835(19) . ?
C11 C18 1.3438(19) . ?
C11 C12 1.4983(19) . ?
C12 C13 1.3933(19) . ?
C12 C17 1.395(2) . ?
C13 C14 1.394(2) . ?
C13 H13 0.97(2) . ?
C14 C15 1.384(2) . ?
C14 H14 0.94(2) . ?
C15 C16 1.385(2) . ?
C15 H15 0.93(2) . ?
C16 C17 1.390(2) . ?
C16 H16 0.97(2) . ?
C17 H17 1.02(2) . ?
C18 C21 1.498(2) . ?
C18 C19 1.5114(19) . ?
C19 C20 1.526(2) . ?
C19 H19A 0.93(2) . ?
C19 H19B 0.95(2) . ?
C20 H20A 0.93(3) . ?
C20 H20B 0.97(2) . ?
C20 H20C 0.96(2) . ?
C21 C22 1.394(2) . ?
C21 C26 1.398(2) . ?
C22 C23 1.393(2) . ?
C22 H22 0.95(2) . ?
C23 C24 1.391(2) . ?
C23 H23 0.95(2) . ?
C24 C25 1.387(2) . ?
C24 H24 0.91(2) . ?
C25 C26 1.391(2) . ?
C25 H25 0.94(2) . ?
C26 H26 0.94(3) . ?

loop_
_geom_torsion_atom_site_label_1
_geom_torsion_atom_site_label_2
_geom_torsion_atom_site_label_3
_geom_torsion_atom_site_label_4
_geom_torsion
_geom_torsion_site_symmetry_1
_geom_torsion_site_symmetry_2
_geom_torsion_site_symmetry_3
_geom_torsion_site_symmetry_4
_geom_torsion_publ_flag
C6 Fe C1 C2 121.13(10) . . . . ?
C7 Fe C1 C2 79.39(11) . . . . ?
C5 Fe C1 C2 -119.18(14) . . . . ?
C8 Fe C1 C2 48.11(19) . . . . ?
C9 Fe C1 C2 -166.57(15) . . . . ?
C4 Fe C1 C2 -81.46(10) . . . . ?
C3 Fe C1 C2 -37.48(10) . . . . ?
C10 Fe C1 C2 163.09(9) . . . . ?
C6 Fe C1 C5 -119.69(9) . . . . ?
C7 Fe C1 C5 -161.42(9) . . . . ?
C2 Fe C1 C5 119.18(14) . . . . ?
C8 Fe C1 C5 167.29(14) . . . . ?
C9 Fe C1 C5 -47.4(2) . . . . ?
C4 Fe C1 C5 37.72(9) . . . . ?
C3 Fe C1 C5 81.70(10) . . . . ?
C10 Fe C1 C5 -77.72(10) . . . . ?
C5 C1 C2 C3 -0.29(17) . . . . ?
Fe C1 C2 C3 59.16(11) . . . . ?
C5 C1 C2 Fe -59.45(10) . . . . ?
C6 Fe C2 C1 -76.68(11) . . . . ?
C7 Fe C2 C1 -118.78(10) . . . . ?
C5 Fe C2 C1 37.92(9) . . . . ?
C8 Fe C2 C1 -160.61(9) . . . . ?
C9 Fe C2 C1 166.86(15) . . . . ?
C4 Fe C2 C1 81.93(10) . . . . ?
C3 Fe C2 C1 119.75(14) . . . . ?
C10 Fe C2 C1 -42.5(2) . . . . ?
C1 Fe C2 C3 -119.75(14) . . . . ?
C6 Fe C2 C3 163.57(9) . . . . ?
C7 Fe C2 C3 121.46(10) . . . . ?
C5 Fe C2 C3 -81.83(10) . . . . ?
C8 Fe C2 C3 79.63(11) . . . . ?
C9 Fe C2 C3 47.1(2) . . . . ?
C4 Fe C2 C3 -37.83(9) . . . . ?
C10 Fe C2 C3 -162.30(15) . . . . ?
C1 C2 C3 C4 0.23(18) . . . . ?
Fe C2 C3 C4 59.13(11) . . . . ?
C1 C2 C3 Fe -58.90(11) . . . . ?
C1 Fe C3 C2 37.44(10) . . . . ?
C6 Fe C3 C2 -42.2(2) . . . . ?
C7 Fe C3 C2 -77.17(11) . . . . ?
C5 Fe C3 C2 81.56(10) . . . . ?
C8 Fe C3 C2 -119.36(10) . . . . ?
C9 Fe C3 C2 -161.64(9) . . . . ?
C4 Fe C3 C2 119.19(14) . . . . ?
C10 Fe C3 C2 162.20(15) . . . . ?
C1 Fe C3 C4 -81.75(10) . . . . ?
C6 Fe C3 C4 -161.34(15) . . . . ?
C7 Fe C3 C4 163.64(9) . . . . ?
C5 Fe C3 C4 -37.63(10) . . . . ?
C2 Fe C3 C4 -119.19(14) . . . . ?
C8 Fe C3 C4 121.45(10) . . . . ?
C9 Fe C3 C4 79.18(11) . . . . ?
C10 Fe C3 C4 43.0(2) . . . . ?
C2 C3 C4 C5 -0.09(17) . . . . ?
Fe C3 C4 C5 58.96(10) . . . . ?
C2 C3 C4 Fe -59.05(11) . . . . ?
C1 Fe C4 C5 -37.85(9) . . . . ?
C6 Fe C4 C5 42.8(2) . . . . ?
C7 Fe C4 C5 -163.01(16) . . . . ?
C2 Fe C4 C5 -81.73(10) . . . . ?
C8 Fe C4 C5 162.59(9) . . . . ?
C9 Fe C4 C5 120.45(9) . . . . ?
C3 Fe C4 C5 -119.50(14) . . . . ?
C10 Fe C4 C5 77.49(11) . . . . ?
C1 Fe C4 C3 81.65(10) . . . . ?
C6 Fe C4 C3 162.26(15) . . . . ?
C7 Fe C4 C3 -43.5(2) . . . . ?
C5 Fe C4 C3 119.50(14) . . . . ?
C2 Fe C4 C3 37.77(10) . . . . ?
C8 Fe C4 C3 -77.91(11) . . . . ?
C9 Fe C4 C3 -120.05(10) . . . . ?
C10 Fe C4 C3 -163.02(9) . . . . ?
C3 C4 C5 C1 -0.09(17) . . . . ?
Fe C4 C5 C1 59.02(10) . . . . ?
C3 C4 C5 Fe -59.11(10) . . . . ?
C2 C1 C5 C4 0.24(17) . . . . ?
Fe C1 C5 C4 -59.29(10) . . . . ?
C2 C1 C5 Fe 59.53(10) . . . . ?
C1 Fe C5 C4 119.28(13) . . . . ?
C6 Fe C5 C4 -162.68(9) . . . . ?
C7 Fe C5 C4 164.78(14) . . . . ?
C2 Fe C5 C4 81.57(10) . . . . ?
C8 Fe C5 C4 -46.7(2) . . . . ?
C9 Fe C5 C4 -78.83(10) . . . . ?
C3 Fe C5 C4 37.64(9) . . . . ?
C10 Fe C5 C4 -120.45(9) . . . . ?
C6 Fe C5 C1 78.04(10) . . . . ?
C7 Fe C5 C1 45.50(19) . . . . ?
C2 Fe C5 C1 -37.71(9) . . . . ?
C8 Fe C5 C1 -165.98(15) . . . . ?
C9 Fe C5 C1 161.89(9) . . . . ?
C4 Fe C5 C1 -119.28(13) . . . . ?
C3 Fe C5 C1 -81.64(10) . . . . ?
C10 Fe C5 C1 120.27(9) . . . . ?
C1 Fe C6 C7 -119.85(9) . . . . ?
C5 Fe C6 C7 -161.76(9) . . . . ?
C2 Fe C6 C7 -78.44(10) . . . . ?
C8 Fe C6 C7 37.46(9) . . . . ?
C9 Fe C6 C7 81.30(9) . . . . ?
C4 Fe C6 C7 166.86(15) . . . . ?
C3 Fe C6 C7 -47.2(2) . . . . ?
C10 Fe C6 C7 119.68(12) . . . . ?
C1 Fe C6 C10 120.47(9) . . . . ?
C7 Fe C6 C10 -119.68(12) . . . . ?
C5 Fe C6 C10 78.56(10) . . . . ?
C2 Fe C6 C10 161.88(9) . . . . ?
C8 Fe C6 C10 -82.22(9) . . . . ?
C9 Fe C6 C10 -38.38(8) . . . . ?
C4 Fe C6 C10 47.18(19) . . . . ?
C3 Fe C6 C10 -166.85(16) . . . . ?
C10 C6 C7 C8 0.08(16) . . . . ?
Fe C6 C7 C8 -59.24(10) . . . . ?
C10 C6 C7 Fe 59.32(10) . . . . ?
C1 Fe C7 C8 -162.57(8) . . . . ?
C6 Fe C7 C8 119.60(12) . . . . ?
C5 Fe C7 C8 164.13(14) . . . . ?
C2 Fe C7 C8 -120.40(9) . . . . ?
C9 Fe C7 C8 37.69(8) . . . . ?
C4 Fe C7 C8 -46.0(2) . . . . ?
C3 Fe C7 C8 -78.60(10) . . . . ?
C10 Fe C7 C8 81.88(9) . . . . ?
C1 Fe C7 C6 77.83(10) . . . . ?
C5 Fe C7 C6 44.53(19) . . . . ?
C2 Fe C7 C6 120.00(9) . . . . ?
C8 Fe C7 C6 -119.60(12) . . . . ?
C9 Fe C7 C6 -81.91(9) . . . . ?
C4 Fe C7 C6 -165.60(16) . . . . ?
C3 Fe C7 C6 161.80(9) . . . . ?
C10 Fe C7 C6 -37.72(8) . . . . ?
C6 C7 C8 C9 -0.23(16) . . . . ?
Fe C7 C8 C9 -59.33(10) . . . . ?
C6 C7 C8 Fe 59.09(10) . . . . ?
C1 Fe C8 C7 42.77(18) . . . . ?
C6 Fe C8 C7 -37.62(9) . . . . ?
C5 Fe C8 C7 -162.24(16) . . . . ?
C2 Fe C8 C7 77.98(11) . . . . ?
C9 Fe C8 C7 -119.30(12) . . . . ?
C4 Fe C8 C7 162.76(9) . . . . ?
C3 Fe C8 C7 120.49(9) . . . . ?
C10 Fe C8 C7 -81.87(9) . . . . ?
C1 Fe C8 C9 162.07(14) . . . . ?
C6 Fe C8 C9 81.68(9) . . . . ?
C7 Fe C8 C9 119.30(12) . . . . ?
C5 Fe C8 C9 -42.9(2) . . . . ?
C2 Fe C8 C9 -162.72(9) . . . . ?
C4 Fe C8 C9 -77.94(10) . . . . ?
C3 Fe C8 C9 -120.21(9) . . . . ?
C10 Fe C8 C9 37.43(8) . . . . ?
C7 C8 C9 C10 0.30(16) . . . . ?
Fe C8 C9 C10 -58.91(10) . . . . ?
C7 C8 C9 Fe 59.21(10) . . . . ?
C1 Fe C9 C8 -160.86(15) . . . . ?
C6 Fe C9 C8 -81.70(9) . . . . ?
C7 Fe C9 C8 -37.66(8) . . . . ?
C5 Fe C9 C8 163.84(8) . . . . ?
C2 Fe C9 C8 44.0(2) . . . . ?
C4 Fe C9 C8 121.39(9) . . . . ?
C3 Fe C9 C8 78.87(10) . . . . ?
C10 Fe C9 C8 -120.16(12) . . . . ?
C1 Fe C9 C10 -40.7(2) . . . . ?
C6 Fe C9 C10 38.46(8) . . . . ?
C7 Fe C9 C10 82.50(9) . . . . ?
C5 Fe C9 C10 -76.00(10) . . . . ?
C2 Fe C9 C10 164.18(16) . . . . ?
C8 Fe C9 C10 120.16(12) . . . . ?
C4 Fe C9 C10 -118.45(9) . . . . ?
C3 Fe C9 C10 -160.98(8) . . . . ?
C8 C9 C10 C6 -0.24(16) . . . . ?
Fe C9 C10 C6 -59.05(9) . . . . ?
C8 C9 C10 C11 179.56(13) . . . . ?
Fe C9 C10 C11 120.75(13) . . . . ?
C8 C9 C10 Fe 58.81(10) . . . . ?
C7 C6 C10 C9 0.10(16) . . . . ?
Fe C6 C10 C9 59.22(10) . . . . ?
C7 C6 C10 C11 -179.68(14) . . . . ?
Fe C6 C10 C11 -120.56(16) . . . . ?
C7 C6 C10 Fe -59.12(10) . . . . ?
C1 Fe C10 C9 164.26(8) . . . . ?
C6 Fe C10 C9 -118.27(11) . . . . ?
C7 Fe C10 C9 -80.80(9) . . . . ?
C5 Fe C10 C9 122.34(9) . . . . ?
C2 Fe C10 C9 -164.38(15) . . . . ?
C8 Fe C10 C9 -37.13(8) . . . . ?
C4 Fe C10 C9 80.62(10) . . . . ?
C3 Fe C10 C9 48.8(2) . . . . ?
C1 Fe C10 C6 -77.47(10) . . . . ?
C7 Fe C10 C6 37.47(8) . . . . ?
C5 Fe C10 C6 -119.39(9) . . . . ?
C2 Fe C10 C6 -46.1(2) . . . . ?
C8 Fe C10 C6 81.14(9) . . . . ?
C9 Fe C10 C6 118.27(11) . . . . ?
C4 Fe C10 C6 -161.11(8) . . . . ?
C3 Fe C10 C6 167.10(15) . . . . ?
C1 Fe C10 C11 49.19(14) . . . . ?
C6 Fe C10 C11 126.66(16) . . . . ?
C7 Fe C10 C11 164.13(14) . . . . ?
C5 Fe C10 C11 7.27(14) . . . . ?
C2 Fe C10 C11 80.6(2) . . . . ?
C8 Fe C10 C11 -152.20(14) . . . . ?
C9 Fe C10 C11 -115.07(15) . . . . ?
C4 Fe C10 C11 -34.45(15) . . . . ?
C3 Fe C10 C11 -66.2(2) . . . . ?
C9 C10 C11 C18 -177.98(14) . . . . ?
C6 C10 C11 C18 1.8(2) . . . . ?
Fe C10 C11 C18 -91.41(16) . . . . ?
C9 C10 C11 C12 3.91(19) . . . . ?
C6 C10 C11 C12 -176.34(14) . . . . ?
Fe C10 C11 C12 90.49(14) . . . . ?
C18 C11 C12 C13 -87.70(17) . . . . ?
C10 C11 C12 C13 90.55(16) . . . . ?
C18 C11 C12 C17 94.47(17) . . . . ?
C10 C11 C12 C17 -87.28(16) . . . . ?
C17 C12 C13 C14 -0.1(2) . . . . ?
C11 C12 C13 C14 -178.00(14) . . . . ?
C12 C13 C14 C15 -0.9(2) . . . . ?
C13 C14 C15 C16 1.4(2) . . . . ?
C14 C15 C16 C17 -0.8(2) . . . . ?
C15 C16 C17 C12 -0.2(2) . . . . ?
C13 C12 C17 C16 0.7(2) . . . . ?
C11 C12 C17 C16 178.55(14) . . . . ?
C10 C11 C18 C21 4.3(2) . . . . ?
C12 C11 C18 C21 -177.63(13) . . . . ?
C10 C11 C18 C19 -176.36(13) . . . . ?
C12 C11 C18 C19 1.7(2) . . . . ?
C11 C18 C19 C20 94.44(16) . . . . ?
C21 C18 C19 C20 -86.20(15) . . . . ?
C11 C18 C21 C22 87.72(18) . . . . ?
C19 C18 C21 C22 -91.62(16) . . . . ?
C11 C18 C21 C26 -95.25(18) . . . . ?
C19 C18 C21 C26 85.41(17) . . . . ?
C26 C21 C22 C23 0.0(2) . . . . ?
C18 C21 C22 C23 177.14(14) . . . . ?
C21 C22 C23 C24 0.0(2) . . . . ?
C22 C23 C24 C25 -0.4(2) . . . . ?
C23 C24 C25 C26 0.8(3) . . . . ?
C24 C25 C26 C21 -0.8(3) . . . . ?
C22 C21 C26 C25 0.4(2) . . . . ?
C18 C21 C26 C25 -176.69(15) . . . . ?
